data_2242585
loop_
_publ_author_name
'Murthy, T. N. Sanjeeva'
'Atio\(glu, Zeliha'
'Akkurt, Mehmet'
'Chidan Kumar, C. S.'
'Veeraiah, M. K.'
'Quah, Ching Kheng'
'Siddaraju, B. P.'

_publ_section_title
;
 Crystal structure and Hirshfeld surface analysis of
 (2<i>E</i>)-3-(2,4-dichlorophenyl)-1-(2,5-dichlorothiophen-3-yl)prop-2-en-1-one
;
_journal_coeditor_code DX2006
_journal_issue 9
_journal_name_full 'Acta Crystallographica Section E'
_journal_page_first 1201
_journal_page_last 1205
_journal_paper_doi 10.1107/S2056989018010976
_journal_volume 74
_journal_year 2018
_chemical_formula_iupac 'C13 H6 Cl4 O S'
_chemical_formula_moiety 'C13 H6 Cl4 O S'
_chemical_formula_sum 'C13 H6 Cl4 O S'
_chemical_formula_weight 352.04
_chemical_name_systematic
;
(2<i>E</i>)-3-(2,4-Dichlorophenyl)-1-(2,5-dichlorothiophen-3-yl)prop-2-en-1-one
;
_space_group_crystal_system orthorhombic
_space_group_IT_number 19
_space_group_name_Hall 'P 2ac 2ab'
_space_group_name_H-M_alt 'P 21 21 21'
_symmetry_space_group_name_Hall 'P 2ac 2ab'
_symmetry_space_group_name_H-M 'P 21 21 21'
_atom_sites_solution_hydrogens geom
_audit_creation_method SHELXL-2018/1
_cell_angle_alpha 90
_cell_angle_beta 90
_cell_angle_gamma 90
_cell_formula_units_Z 4
_cell_length_a 3.9867(3)
_cell_length_b 13.4564(11)
_cell_length_c 25.573(2)
_cell_measurement_reflns_used 4362
_cell_measurement_temperature 294(2)
_cell_measurement_theta_max 28.47
_cell_measurement_theta_min 2.20
_cell_volume 1371.91(19)
_computing_cell_refinement
;
SAINT (Bruker, 2007)
;
_computing_data_collection
;
APEX2 (Bruker, 2007)
;
_computing_data_reduction
;
SAINT (Bruker, 2007)
;
_computing_molecular_graphics
;
ORTEP-3 for Windows (Farrugia, 2012)
;
_computing_publication_material
;
PLATON (Spek, 2009)
;
_computing_structure_refinement
;
SHELXL2014 (Sheldrick, 2015)
;
_computing_structure_solution
;
SHELXS97 (Sheldrick, 2008)
;
_diffrn_ambient_temperature 294(2)
_diffrn_measured_fraction_theta_full 0.994
_diffrn_measured_fraction_theta_max 0.993
_diffrn_measurement_device_type 'Bruker APEXII CCD'
_diffrn_measurement_method '\f and \w scans'
_diffrn_radiation_type MoK\a
_diffrn_radiation_wavelength 0.71073
_diffrn_reflns_av_R_equivalents 0.0264
_diffrn_reflns_limit_h_max 2
_diffrn_reflns_limit_h_min -5
_diffrn_reflns_limit_k_max 19
_diffrn_reflns_limit_k_min -19
_diffrn_reflns_limit_l_max 36
_diffrn_reflns_limit_l_min -36
_diffrn_reflns_number 11402
_diffrn_reflns_theta_full 25.242
_diffrn_reflns_theta_max 30.792
_diffrn_reflns_theta_min 1.593
_diffrn_standards_number 0
_exptl_absorpt_coefficient_mu 1.000
_exptl_absorpt_correction_T_max 0.894
_exptl_absorpt_correction_T_min 0.757
_exptl_absorpt_correction_type multi-scan
_exptl_absorpt_process_details
;
(SADABS; Bruker, 2007)
;
_exptl_crystal_colour yellow
_exptl_crystal_density_diffrn 1.704
_exptl_crystal_description block
_exptl_crystal_F_000 704
_exptl_crystal_size_max 0.625
_exptl_crystal_size_mid 0.232
_exptl_crystal_size_min 0.112
_refine_diff_density_max 0.252
_refine_diff_density_min -0.196
_refine_ls_abs_structure_details
;
Flack <i>x</i> determined using 1124 quotients
[(<i>I</i>^+^)-(<i>I</i>^-^)]/[(<i>I</i>^+^)+(<i>I</i>^-^)]
(Parsons <i>et al.</i>,  2013)
;
_refine_ls_abs_structure_Flack 0.04(5)
_refine_ls_extinction_method none
_refine_ls_goodness_of_fit_ref 1.030
_refine_ls_hydrogen_treatment constr
_refine_ls_matrix_type full
_refine_ls_number_parameters 172
_refine_ls_number_reflns 4226
_refine_ls_number_restraints 0
_refine_ls_restrained_S_all 1.030
_refine_ls_R_factor_all 0.0503
_refine_ls_R_factor_gt 0.0375
_refine_ls_shift/su_max 0.001
_refine_ls_shift/su_mean 0.000
_refine_ls_structure_factor_coef Fsqd
_refine_ls_weighting_details 'w=1/[\s^2^(Fo^2^)+(0.0581P)^2^+0.0110P] where P=(Fo^2^+2Fc^2^)/3'
_refine_ls_weighting_scheme calc
_refine_ls_wR_factor_gt 0.0950
_refine_ls_wR_factor_ref 0.1024
_reflns_number_gt 3425
_reflns_number_total 4226
_reflns_threshold_expression 'I > 2\s(I)'
_cod_data_source_file dx2006sup1.cif
_cod_data_source_block I
_cod_database_code 2242585
_shelx_space_group_comment
;
The symmetry employed for this shelxl refinement is uniquely defined
by the following loop, which should always be used as a source of
symmetry information in preference to the above space-group names.
They are only intended as comments.
;
_shelx_estimated_absorpt_t_min 0.574
_shelx_estimated_absorpt_t_max 0.896

loop_
_space_group_symop_operation_xyz
'x, y, z'
'-x+1/2, -y, z+1/2'
'-x, y+1/2, -z+1/2'
'x+1/2, -y+1/2, -z'

loop_
_atom_site_type_symbol
_atom_site_label
_atom_site_fract_x
_atom_site_fract_y
_atom_site_fract_z
_atom_site_U_iso_or_equiv
_atom_site_adp_type
_atom_site_calc_flag
_atom_site_occupancy
C C1 1.1673(8) 0.77797(19) 0.84012(9) 0.0391(6) Uani d 1
C C2 1.2553(8) 0.6794(2) 0.91880(10) 0.0419(6) Uani d 1
C C3 1.1115(8) 0.6258(2) 0.88062(10) 0.0410(6) Uani d 1
H H3A 1.052432 0.559246 0.884223 0.049 Uiso calc 1
C C4 1.0587(8) 0.6820(2) 0.83366(10) 0.0382(6) Uani d 1
C C5 0.9016(9) 0.6327(2) 0.78763(10) 0.0444(7) Uani d 1
C C6 0.7779(10) 0.6938(2) 0.74420(11) 0.0493(7) Uani d 1
H H6A 0.809837 0.762158 0.746266 0.059 Uiso calc 1
C C7 0.6253(9) 0.6588(2) 0.70264(10) 0.0462(7) Uani d 1
H H7A 0.596005 0.590316 0.700760 0.055 Uiso calc 1
C C8 0.4975(8) 0.7177(2) 0.65917(10) 0.0386(6) Uani d 1
C C9 0.3384(8) 0.67552(19) 0.61621(10) 0.0403(6) Uani d 1
C C10 0.2191(8) 0.7316(2) 0.57472(10) 0.0431(6) Uani d 1
H H10A 0.112503 0.701315 0.546561 0.052 Uiso calc 1
C C11 0.2620(8) 0.8330(2) 0.57612(10) 0.0425(7) Uani d 1
C C12 0.4192(9) 0.8788(2) 0.61805(11) 0.0465(7) Uani d 1
H H12A 0.447771 0.947373 0.618483 0.056 Uiso calc 1
C C13 0.5316(9) 0.8219(2) 0.65879(11) 0.0438(7) Uani d 1
H H13A 0.633719 0.852975 0.687101 0.053 Uiso calc 1
O O1 0.8718(9) 0.54311(16) 0.78790(9) 0.0721(9) Uani d 1
S S1 1.3313(2) 0.80047(5) 0.90119(3) 0.04511(19) Uani d 1
Cl Cl1 1.1738(3) 0.87633(5) 0.79734(3) 0.0556(2) Uani d 1
Cl Cl2 1.3606(3) 0.63887(6) 0.98017(3) 0.0593(2) Uani d 1
Cl Cl3 0.2772(3) 0.54840(5) 0.61241(3) 0.0639(3) Uani d 1
Cl Cl4 0.1204(3) 0.90504(6) 0.52453(3) 0.0605(2) Uani d 1

loop_
_atom_site_aniso_label
_atom_site_aniso_U_11
_atom_site_aniso_U_22
_atom_site_aniso_U_33
_atom_site_aniso_U_12
_atom_site_aniso_U_13
_atom_site_aniso_U_23
C1 0.0422(17) 0.0375(11) 0.0377(11) 0.0021(13) 0.0062(12) -0.0015(9)
C2 0.0429(18) 0.0443(13) 0.0384(12) 0.0015(13) -0.0020(11) 0.0019(10)
C3 0.0430(18) 0.0392(12) 0.0408(12) -0.0001(13) -0.0012(12) 0.0003(10)
C4 0.0376(16) 0.0406(12) 0.0364(11) 0.0014(12) 0.0021(11) -0.0021(10)
C5 0.051(2) 0.0462(14) 0.0362(12) -0.0046(14) 0.0005(12) -0.0046(10)
C6 0.059(2) 0.0451(13) 0.0437(13) -0.0026(15) -0.0080(14) -0.0013(11)
C7 0.058(2) 0.0429(13) 0.0382(12) -0.0006(15) 0.0010(14) -0.0022(10)
C8 0.0385(16) 0.0415(13) 0.0358(11) 0.0001(12) 0.0045(11) -0.0038(10)
C9 0.0416(16) 0.0380(11) 0.0412(12) -0.0018(13) 0.0027(13) -0.0046(9)
C10 0.0433(18) 0.0481(13) 0.0378(12) 0.0008(13) 0.0001(12) -0.0066(10)
C11 0.0387(18) 0.0488(14) 0.0401(12) 0.0061(13) 0.0018(11) 0.0002(10)
C12 0.048(2) 0.0396(13) 0.0522(15) -0.0007(13) 0.0013(14) -0.0061(11)
C13 0.0468(19) 0.0422(13) 0.0426(13) -0.0004(13) -0.0034(13) -0.0080(11)
O1 0.123(3) 0.0414(11) 0.0517(12) -0.0110(15) -0.0209(16) -0.0012(9)
S1 0.0504(5) 0.0422(3) 0.0427(3) -0.0035(3) -0.0008(3) -0.0055(3)
Cl1 0.0766(6) 0.0403(3) 0.0498(4) -0.0043(4) -0.0001(4) 0.0048(3)
Cl2 0.0740(6) 0.0589(4) 0.0450(3) -0.0016(4) -0.0159(4) 0.0056(3)
Cl3 0.0883(8) 0.0410(3) 0.0625(4) -0.0127(4) -0.0148(5) -0.0023(3)
Cl4 0.0684(6) 0.0556(4) 0.0576(4) 0.0076(4) -0.0106(4) 0.0080(3)

loop_
_atom_type_symbol
_atom_type_description
_atom_type_scat_dispersion_real
_atom_type_scat_dispersion_imag
_atom_type_scat_source
C C 0.0033 0.0016 'International Tables Vol C Tables 4.2.6.8 and 6.1.1.4'
H H 0.0000 0.0000 'International Tables Vol C Tables 4.2.6.8 and 6.1.1.4'
O O 0.0106 0.0060 'International Tables Vol C Tables 4.2.6.8 and 6.1.1.4'
S S 0.1246 0.1234 'International Tables Vol C Tables 4.2.6.8 and 6.1.1.4'
Cl Cl 0.1484 0.1585 'International Tables Vol C Tables 4.2.6.8 and 6.1.1.4'

loop_
_geom_angle_atom_site_label_1
_geom_angle_atom_site_label_2
_geom_angle_atom_site_label_3
_geom_angle
C4 C1 Cl1 130.8(2)
C4 C1 S1 113.3(2)
Cl1 C1 S1 115.92(16)
C3 C2 Cl2 126.8(2)
C3 C2 S1 113.3(2)
Cl2 C2 S1 119.95(17)
C2 C3 C4 112.8(3)
C2 C3 H3A 123.6
C4 C3 H3A 123.6
C1 C4 C3 110.5(2)
C1 C4 C5 130.3(2)
C3 C4 C5 119.2(3)
O1 C5 C6 121.9(3)
O1 C5 C4 118.7(3)
C6 C5 C4 119.3(3)
C7 C6 C5 124.6(3)
C7 C6 H6A 117.7
C5 C6 H6A 117.7
C6 C7 C8 125.7(3)
C6 C7 H7A 117.1
C8 C7 H7A 117.1
C9 C8 C13 116.5(3)
C9 C8 C7 122.7(3)
C13 C8 C7 120.9(3)
C10 C9 C8 122.6(3)
C10 C9 Cl3 116.5(2)
C8 C9 Cl3 120.8(2)
C11 C10 C9 118.5(3)
C11 C10 H10A 120.7
C9 C10 H10A 120.7
C10 C11 C12 121.2(3)
C10 C11 Cl4 119.7(2)
C12 C11 Cl4 119.2(2)
C13 C12 C11 119.2(3)
C13 C12 H12A 120.4
C11 C12 H12A 120.4
C12 C13 C8 122.0(3)
C12 C13 H13A 119.0
C8 C13 H13A 119.0
C2 S1 C1 90.24(13)

loop_
_geom_bond_atom_site_label_1
_geom_bond_atom_site_label_2
_geom_bond_distance
C1 C4 1.372(4)
C1 Cl1 1.717(3)
C1 S1 1.720(3)
C2 C3 1.343(4)
C2 Cl2 1.714(3)
C2 S1 1.717(3)
C3 C4 1.435(4)
C3 H3A 0.9300
C4 C5 1.489(4)
C5 O1 1.212(4)
C5 C6 1.467(4)
C6 C7 1.312(4)
C6 H6A 0.9300
C7 C8 1.458(4)
C7 H7A 0.9300
C8 C9 1.390(4)
C8 C13 1.408(4)
C9 C10 1.386(4)
C9 Cl3 1.731(3)
C10 C11 1.375(4)
C10 H10A 0.9300
C11 C12 1.387(4)
C11 Cl4 1.732(3)
C12 C13 1.368(4)
C12 H12A 0.9300
C13 H13A 0.9300

loop_
_geom_hbond_atom_site_label_D
_geom_hbond_atom_site_label_H
_geom_hbond_atom_site_label_A
_geom_hbond_distance_DH
_geom_hbond_distance_HA
_geom_hbond_distance_DA
_geom_hbond_angle_DHA
_geom_hbond_publ_flag
C6 H6A Cl1 0.93 2.48 3.220(3) 136 yes
C7 H7A Cl3 0.93 2.65 3.075(3) 108 yes

loop_
_geom_torsion_atom_site_label_1
_geom_torsion_atom_site_label_2
_geom_torsion_atom_site_label_3
_geom_torsion_atom_site_label_4
_geom_torsion
Cl2 C2 C3 C4 -179.6(2)
S1 C2 C3 C4 0.7(4)
Cl1 C1 C4 C3 178.6(3)
S1 C1 C4 C3 0.2(4)
Cl1 C1 C4 C5 -2.0(6)
S1 C1 C4 C5 179.6(3)
C2 C3 C4 C1 -0.6(4)
C2 C3 C4 C5 179.9(3)
C1 C4 C5 O1 168.9(4)
C3 C4 C5 O1 -11.8(5)
C1 C4 C5 C6 -13.1(5)
C3 C4 C5 C6 166.3(3)
O1 C5 C6 C7 0.4(6)
C4 C5 C6 C7 -177.6(3)
C5 C6 C7 C8 179.5(3)
C6 C7 C8 C9 179.9(4)
C6 C7 C8 C13 0.1(5)
C13 C8 C9 C10 0.3(5)
C7 C8 C9 C10 -179.5(3)
C13 C8 C9 Cl3 -179.3(3)
C7 C8 C9 Cl3 0.9(4)
C8 C9 C10 C11 0.4(5)
Cl3 C9 C10 C11 179.9(3)
C9 C10 C11 C12 -0.3(5)
C9 C10 C11 Cl4 179.2(2)
C10 C11 C12 C13 -0.3(5)
Cl4 C11 C12 C13 -179.9(3)
C11 C12 C13 C8 1.0(5)
C9 C8 C13 C12 -1.0(5)
C7 C8 C13 C12 178.8(3)
C3 C2 S1 C1 -0.5(3)
Cl2 C2 S1 C1 179.8(2)
C4 C1 S1 C2 0.1(3)
Cl1 C1 S1 C2 -178.5(2)

_cod_database_fobs_code 2242585
